data_7710412
loop_
_publ_author_name
'Clutterbuck, Katelyn M.'
'Abrahams, Brendan F.'
'Hudson, Timothy A.'
'van Koeverden, Martin P.'

_publ_section_title
;
 Mixed valency in a neutral 1D Fe-chloranilate coordination polymer.
;
_journal_issue 24
_journal_name_full 'Dalton transactions (Cambridge, England : 2003)'
_journal_page_first 9199
_journal_page_last 9205
_journal_paper_doi 10.1039/d1dt04368d
_journal_volume 51
_journal_year 2022
_chemical_formula_moiety 'C26 H16 F2 Fe N4 O4'
_chemical_formula_sum 'C26 H16 F2 Fe N4 O4'
_chemical_formula_weight 542.28
_space_group_crystal_system monoclinic
_space_group_IT_number 15
_space_group_name_Hall '-I 2ya'
_space_group_name_H-M_alt 'I 1 2/a 1'
_atom_sites_solution_hydrogens geom
_atom_sites_solution_primary dual
_audit_creation_date 2021-04-27
_audit_creation_method
;
Olex2 1.3
(compiled 2020.11.12 svn.r5f609507 for OlexSys, GUI svn.r6272)
;
_audit_update_record
;
2021-12-29 deposited with the CCDC.	2022-06-07 downloaded from the CCDC.
;
_cell_angle_alpha 90
_cell_angle_beta 97.4780(10)
_cell_angle_gamma 90
_cell_formula_units_Z 4
_cell_length_a 13.84790(10)
_cell_length_b 9.60960(10)
_cell_length_c 16.33170(10)
_cell_measurement_reflns_used 8666
_cell_measurement_temperature 100.2(6)
_cell_measurement_theta_max 77.7220
_cell_measurement_theta_min 5.3480
_cell_volume 2154.82(3)
_computing_cell_refinement 'CrysAlisPro 1.171.40.53a (Rigaku OD, 2019)'
_computing_data_collection 'CrysAlisPro 1.171.40.53a (Rigaku OD, 2019)'
_computing_data_reduction 'CrysAlisPro 1.171.40.53a (Rigaku OD, 2019)'
_computing_molecular_graphics 'Olex2 1.3 (Dolomanov et al., 2009)'
_computing_publication_material 'Olex2 1.3 (Dolomanov et al., 2009)'
_computing_structure_refinement 'SHELXL 2018/3 (Sheldrick, 2015)'
_computing_structure_solution 'SHELXT 2018/2 (Sheldrick, 2018)'
_diffrn_ambient_environment N~2~
_diffrn_ambient_temperature 100.2(6)
_diffrn_detector 'CCD plate'
_diffrn_detector_area_resol_mean 10.0000
_diffrn_detector_type HyPix
_diffrn_measured_fraction_theta_full 1.000
_diffrn_measured_fraction_theta_max 0.975
_diffrn_measurement_details
;
List of Runs (angles in degrees, time in seconds):

  # Type    Start    End  Width  t~exp~   \w     \q     \k     \f   Frames
#--------------------------------------------------------------------------
  1  \w    -44.00 -10.00   0.50    0.79    --  -48.30  38.00 -30.00   68
  2  \w    -39.00  20.00   0.50    0.79    --  -48.30  38.00  30.00  118
  3  \w    -28.00  24.00   0.50    0.79    --  -48.30  38.00  90.00  104
  4  \w    -49.00 -21.00   0.50    3.16    --  -86.25  45.00 -60.00   56
  5  \w    -20.00  22.00   0.50    0.79    --  -48.30  19.00-120.00   84
  6  \w    -69.00 -16.00   0.50    3.16    --  -86.25  61.00  30.00  106
  7  \w    -47.00 -15.00   0.50    3.16    --  -86.25  61.00 120.00   64
  8  \w   -132.00 -91.00   0.50    3.16    --  -86.25 -94.00  30.00   82
  9  \w   -103.00 -73.00   0.50    0.79    --  -48.30-125.00 -60.00   60
 10  \w   -158.00 -75.00   0.50    3.16    --  -86.25 -45.00 -60.00  166
 11  \w    -29.00  14.00   0.50    0.79    --  -48.30  19.00-180.00   86
 12  \w     68.00  93.00   0.50    3.16    --  107.75 -94.00-120.00   50
 13  \w     73.00 104.00   0.50    3.16    --  107.75 -94.00-180.00   62
 14  \w     64.00  90.00   0.50    3.16    --  107.75 -77.00 -90.00   52
 15  \w     69.00 105.00   0.50    3.16    --  107.75 -94.00 -90.00   72
 16  \w     80.00 106.00   0.50    3.16    --  107.75-125.00   0.00   52
 17  \w     70.00 100.00   0.50    3.16    --  107.75 -94.00   0.00   60
 18  \w     62.00  88.00   0.50    3.16    --  107.75 -77.00   0.00   52
 19  \w     36.00  69.00   0.50    3.16    --  107.75 -61.00 -30.00   66
 20  \w     41.00  67.00   0.50    3.16    --  107.75 -94.00   0.00   52
 21  \w     36.00  68.00   0.50    3.16    --  107.75 -61.00  30.00   64
 22  \w     62.00 106.00   0.50    3.16    --  107.75 -94.00  90.00   88
 23  \w     50.00  92.00   0.50    0.79    --   48.30-125.00 150.00   84
 24  \w     36.00 106.00   0.50    3.16    --  107.75-125.00 120.00  140
 25  \w     36.00  61.00   0.50    3.16    --  107.75 -61.00 120.00   50
 26  \w     39.00  68.00   0.50    3.16    --  107.75 -61.00 150.00   58
 27  \w     38.00  98.00   0.50    3.16    --  107.75 -77.00 150.00  120
 28  \w     97.00 168.00   0.50    3.16    --  107.75  45.00 120.00  142
 29  \w    134.00 178.00   0.50    3.16    --  107.75  77.00  30.00   88
 30  \w    140.00 178.00   0.50    3.16    --  107.75  45.00 -60.00   76
 31  \w    111.00 174.00   0.50    3.16    --  107.75  61.00-180.00  126
 32  \w    106.00 165.00   0.50    3.16    --  107.75  45.00-150.00  118
 33  \w     97.00 126.00   0.50    3.16    --  107.75  45.00 -60.00   58
 34  \w     37.00  76.00   0.50    3.16    --  107.75 -77.00-120.00   78
 35  \w     39.00  65.00   0.50    3.16    --  107.75 -94.00-120.00   52
 36  \w   -116.00 -91.00   0.50    0.79    --  -48.30-125.00 150.00   50
;
_diffrn_measurement_device 'four-circle diffractometer'
_diffrn_measurement_device_type 'XtaLAB Synergy, Dualflex, HyPix'
_diffrn_measurement_method '\w scans'
_diffrn_orient_matrix_type 'CrysAlisPro convention (1999,Acta A55,543-557)'
_diffrn_orient_matrix_UB_11 0.0394468000
_diffrn_orient_matrix_UB_12 -0.1407759000
_diffrn_orient_matrix_UB_13 0.0348980000
_diffrn_orient_matrix_UB_21 -0.1029250000
_diffrn_orient_matrix_UB_22 -0.0628994000
_diffrn_orient_matrix_UB_23 -0.0177695000
_diffrn_orient_matrix_UB_31 0.0209948000
_diffrn_orient_matrix_UB_32 -0.0438450000
_diffrn_orient_matrix_UB_33 -0.0867046000
_diffrn_radiation_monochromator mirror
_diffrn_radiation_probe x-ray
_diffrn_radiation_type 'Cu K\a'
_diffrn_radiation_wavelength 1.54184
_diffrn_reflns_av_R_equivalents 0.0261
_diffrn_reflns_av_unetI/netI 0.0181
_diffrn_reflns_Laue_measured_fraction_full 1.000
_diffrn_reflns_Laue_measured_fraction_max 0.975
_diffrn_reflns_limit_h_max 16
_diffrn_reflns_limit_h_min -17
_diffrn_reflns_limit_k_max 11
_diffrn_reflns_limit_k_min -12
_diffrn_reflns_limit_l_max 15
_diffrn_reflns_limit_l_min -20
_diffrn_reflns_number 11214
_diffrn_reflns_point_group_measured_fraction_full 1.000
_diffrn_reflns_point_group_measured_fraction_max 0.975
_diffrn_reflns_theta_full 67.684
_diffrn_reflns_theta_max 77.909
_diffrn_reflns_theta_min 5.353
_diffrn_source 'micro-focus sealed X-ray tube'
_diffrn_source_type 'PhotonJet (Cu) X-ray Source'
_exptl_absorpt_coefficient_mu 6.173
_exptl_absorpt_correction_T_max 1.000
_exptl_absorpt_correction_T_min 0.817
_exptl_absorpt_correction_type gaussian
_exptl_absorpt_process_details
;
CrysAlisPro 1.171.40.53a (Rigaku Oxford Diffraction, 2019)
Numerical absorption correction based on gaussian integration over
			a multifaceted crystal model
Empirical absorption correction using spherical harmonics,
 implemented in SCALE3 ABSPACK scaling algorithm.
;
_exptl_crystal_colour black
_exptl_crystal_density_diffrn 1.672
_exptl_crystal_description block
_exptl_crystal_F_000 1104
_exptl_crystal_size_max 0.115
_exptl_crystal_size_mid 0.092
_exptl_crystal_size_min 0.049
_refine_diff_density_max 0.265
_refine_diff_density_min -0.325
_refine_diff_density_rms 0.053
_refine_ls_extinction_method none
_refine_ls_goodness_of_fit_ref 1.130
_refine_ls_hydrogen_treatment constr
_refine_ls_matrix_type full
_refine_ls_number_parameters 168
_refine_ls_number_reflns 2246
_refine_ls_number_restraints 0
_refine_ls_restrained_S_all 1.130
_refine_ls_R_factor_all 0.0273
_refine_ls_R_factor_gt 0.0271
_refine_ls_shift/su_max 0.001
_refine_ls_shift/su_mean 0.000
_refine_ls_structure_factor_coef Fsqd
_refine_ls_weighting_details 'w=1/[\s^2^(Fo^2^)+(0.0365P)^2^+2.3689P] where P=(Fo^2^+2Fc^2^)/3'
_refine_ls_weighting_scheme calc
_refine_ls_wR_factor_gt 0.0740
_refine_ls_wR_factor_ref 0.0741
_reflns_Friedel_coverage 0.000
_reflns_number_gt 2217
_reflns_number_total 2246
_reflns_threshold_expression 'I > 2\s(I)'
_cod_data_source_file d1dt04368d2.cif
_cod_data_source_block kca038_167_6_meoh2-absxx
_cod_depositor_comments 'Adding full bibliography for 7710412--7710415.cif.'
_cod_database_code 7710412
_shelx_shelxl_version_number 2018/3
_chemical_oxdiff_formula 'C11 H10 N O'
_chemical_oxdiff_usercomment 'Fe H2Fan MePyrV in MeOH and water'
_shelx_space_group_comment
;
The symmetry employed for this shelxl refinement is uniquely defined
by the following loop, which should always be used as a source of
symmetry information in preference to the above space-group names.
They are only intended as comments.
;
_reflns_odcompleteness_completeness 100.00
_reflns_odcompleteness_iscentric 1
_reflns_odcompleteness_theta 67.62
_olex2_refinement_description
;
1. Fixed Uiso
 At 1.2 times of:
  All C(H) groups
2.a Aromatic/amide H refined with riding coordinates:
 C00B(H00B), C00C(H00C), C00D(H00D), C00F(H00F), C00G(H00G), C00H(H00H),
 C00I(H00I), C00J(H00J)
;
_olex2_submission_special_instructions 'No special instructions were received'
_oxdiff_exptl_absorpt_empirical_details
;
Empirical correction (ABSPACK) includes:
- Absorption correction using spherical harmonics
- Frame scaling
;
_oxdiff_exptl_absorpt_empirical_full_max 1.370
_oxdiff_exptl_absorpt_empirical_full_min 0.845

loop_
_space_group_symop_operation_xyz
'x, y, z'
'-x+1/2, y, -z'
'x+1/2, y+1/2, z+1/2'
'-x+1, y+1/2, -z+1/2'
'-x, -y, -z'
'x-1/2, -y, z'
'-x+1/2, -y+1/2, -z+1/2'
'x, -y+1/2, z+1/2'

loop_
_atom_site_label
_atom_site_type_symbol
_atom_site_fract_x
_atom_site_fract_y
_atom_site_fract_z
_atom_site_U_iso_or_equiv
_atom_site_adp_type
_atom_site_occupancy
_atom_site_site_symmetry_order
_atom_site_calc_flag
_atom_site_refinement_flags_posn
_atom_site_refinement_flags_adp
_atom_site_refinement_flags_occupancy
_atom_site_disorder_assembly
_atom_site_disorder_group
Fe01 Fe 0.250000 0.78478(3) 0.500000 0.01349(11) Uani 1 2 d S T P . .
F002 F 0.57206(6) 0.88071(10) 0.65118(5) 0.0201(2) Uani 1 1 d . . . . .
O003 O 0.38688(8) 0.81331(11) 0.56876(7) 0.0171(2) Uani 1 1 d . . . . .
O004 O 0.68006(8) 1.06329(11) 0.57037(6) 0.0170(2) Uani 1 1 d . . . . .
N005 N 0.28119(9) 0.62699(13) 0.41361(8) 0.0165(3) Uani 1 1 d . . . . .
N006 N 0.44771(12) 0.20212(16) 0.10494(9) 0.0266(3) Uani 1 1 d . . . . .
C007 C 0.44381(11) 0.90084(15) 0.54110(9) 0.0150(3) Uani 1 1 d . . . . .
C008 C 0.53539(11) 0.93722(16) 0.57742(9) 0.0163(3) Uani 1 1 d . . . . .
C009 C 0.59518(11) 1.03020(15) 0.54061(9) 0.0151(3) Uani 1 1 d . . . . .
C00A C 0.34312(11) 0.45188(16) 0.29324(9) 0.0182(3) Uani 1 1 d . . . . .
C00B C 0.38718(11) 0.44730(17) 0.37508(10) 0.0194(3) Uani 1 1 d . . . . .
H00B H 0.438218 0.385993 0.390718 0.023 Uiso 1 1 calc R U . . .
C00C C 0.35415(11) 0.53496(16) 0.43278(9) 0.0187(3) Uani 1 1 d . . . . .
H00C H 0.383645 0.530131 0.487217 0.022 Uiso 1 1 calc R U . . .
C00D C 0.23742(11) 0.62866(17) 0.33505(10) 0.0193(3) Uani 1 1 d . . . . .
H00D H 0.186029 0.690182 0.321266 0.023 Uiso 1 1 calc R U . . .
C00E C 0.37893(12) 0.36605(16) 0.22818(10) 0.0187(3) Uani 1 1 d . . . . .
C00F C 0.47745(12) 0.33648(17) 0.22987(10) 0.0214(3) Uani 1 1 d . . . . .
H00F H 0.522615 0.370918 0.272138 0.026 Uiso 1 1 calc R U . . .
C00G C 0.50756(13) 0.25534(19) 0.16804(11) 0.0235(3) Uani 1 1 d . . . . .
H00G H 0.573752 0.236545 0.170492 0.028 Uiso 1 1 calc R U . . .
C00H C 0.26490(11) 0.54350(17) 0.27363(10) 0.0197(3) Uani 1 1 d . . . . .
H00H H 0.231962 0.547146 0.220284 0.024 Uiso 1 1 calc R U . . .
C00I C 0.31558(13) 0.31279(19) 0.16232(11) 0.0236(3) Uani 1 1 d . . . . .
H00I H 0.249133 0.330961 0.157812 0.028 Uiso 1 1 calc R U . . .
C00J C 0.35336(14) 0.23234(19) 0.10373(12) 0.0284(4) Uani 1 1 d . . . . .
H00J H 0.310016 0.196855 0.060488 0.034 Uiso 1 1 calc R U . . .

loop_
_atom_site_aniso_label
_atom_site_aniso_U_11
_atom_site_aniso_U_22
_atom_site_aniso_U_33
_atom_site_aniso_U_23
_atom_site_aniso_U_13
_atom_site_aniso_U_12
Fe01 0.01224(17) 0.01531(18) 0.01279(17) 0.000 0.00122(12) 0.000
F002 0.0196(4) 0.0248(5) 0.0148(4) 0.0070(4) -0.0024(3) -0.0020(4)
O003 0.0157(5) 0.0191(5) 0.0163(5) 0.0030(4) 0.0010(4) -0.0032(4)
O004 0.0150(5) 0.0190(5) 0.0165(5) 0.0014(4) 0.0002(4) -0.0023(4)
N005 0.0173(6) 0.0178(6) 0.0146(6) -0.0006(5) 0.0032(5) -0.0003(5)
N006 0.0287(8) 0.0288(8) 0.0226(7) -0.0026(6) 0.0048(6) 0.0057(6)
C007 0.0165(7) 0.0151(7) 0.0134(7) -0.0001(5) 0.0025(5) 0.0005(5)
C008 0.0184(7) 0.0174(7) 0.0126(7) 0.0029(5) 0.0001(5) 0.0009(6)
C009 0.0150(7) 0.0163(7) 0.0139(7) -0.0013(5) 0.0012(5) 0.0008(5)
C00A 0.0190(7) 0.0174(7) 0.0185(7) -0.0003(6) 0.0033(6) -0.0022(6)
C00B 0.0178(7) 0.0200(7) 0.0198(8) 0.0014(6) 0.0004(6) 0.0021(6)
C00C 0.0197(7) 0.0199(7) 0.0161(7) 0.0016(6) 0.0009(6) -0.0001(6)
C00D 0.0179(7) 0.0210(7) 0.0184(7) 0.0003(6) 0.0005(6) 0.0015(6)
C00E 0.0222(8) 0.0178(7) 0.0163(7) 0.0025(6) 0.0036(6) 0.0013(6)
C00F 0.0213(8) 0.0226(8) 0.0203(8) 0.0011(6) 0.0021(6) -0.0005(6)
C00G 0.0219(8) 0.0265(8) 0.0232(8) 0.0023(7) 0.0067(6) 0.0033(7)
C00H 0.0193(7) 0.0219(8) 0.0174(7) -0.0008(6) 0.0002(6) 0.0009(6)
C00I 0.0207(8) 0.0267(8) 0.0226(8) -0.0037(7) 0.0002(6) 0.0025(7)
C00J 0.0297(9) 0.0304(9) 0.0238(9) -0.0078(7) -0.0008(7) 0.0033(7)

loop_
_atom_type_symbol
_atom_type_description
_atom_type_scat_dispersion_real
_atom_type_scat_dispersion_imag
_atom_type_scat_source
C C 0.0181 0.0091 'International Tables Vol C Tables 4.2.6.8 and 6.1.1.4'
H H 0.0000 0.0000 'International Tables Vol C Tables 4.2.6.8 and 6.1.1.4'
F F 0.0727 0.0534 'International Tables Vol C Tables 4.2.6.8 and 6.1.1.4'
Fe Fe -1.1336 3.1974 'International Tables Vol C Tables 4.2.6.8 and 6.1.1.4'
N N 0.0311 0.0180 'International Tables Vol C Tables 4.2.6.8 and 6.1.1.4'
O O 0.0492 0.0322 'International Tables Vol C Tables 4.2.6.8 and 6.1.1.4'

loop_
_exptl_crystal_face_index_h
_exptl_crystal_face_index_k
_exptl_crystal_face_index_l
_exptl_crystal_face_perp_dist
2 0 10 0.0253
-7 3 4 0.0317
-3 -2 10 0.0222
-7 0 7 0.0324
0 -2 -10 0.0213
-1 2 10 0.0245
8 1 -5 0.0463
-2 2 -9 0.0396
3 -3 9 0.0308
9 -1 2 0.0346
2 5 -6 0.0519

loop_
_geom_angle_atom_site_label_1
_geom_angle_atom_site_label_2
_geom_angle_atom_site_label_3
_geom_angle
_geom_angle_site_symmetry_1
_geom_angle_site_symmetry_3
_geom_angle_publ_flag
O003 Fe01 O003 164.94(6) 2_556 . ?
O003 Fe01 O004 76.09(4) . 5_676 ?
O003 Fe01 O004 76.09(4) 2_556 6_575 ?
O003 Fe01 O004 93.64(4) . 6_575 ?
O003 Fe01 O004 93.64(4) 2_556 5_676 ?
O003 Fe01 N005 101.48(5) 2_556 2_556 ?
O003 Fe01 N005 89.17(5) . 2_556 ?
O003 Fe01 N005 89.17(5) 2_556 . ?
O003 Fe01 N005 101.48(5) . . ?
O004 Fe01 O004 95.11(6) 6_575 5_676 ?
N005 Fe01 O004 89.16(4) 2_556 6_575 ?
N005 Fe01 O004 164.87(4) . 6_575 ?
N005 Fe01 O004 164.87(4) 2_556 5_676 ?
N005 Fe01 O004 89.16(4) . 5_676 ?
N005 Fe01 N005 90.45(7) 2_556 . ?
C007 O003 Fe01 117.08(9) . . ?
C009 O004 Fe01 115.31(9) . 5_676 ?
C00C N005 Fe01 121.19(10) . . ?
C00D N005 Fe01 120.83(10) . . ?
C00D N005 C00C 117.38(13) . . ?
C00J N006 C00G 115.79(15) . . ?
O003 C007 C008 126.41(14) . . ?
O003 C007 C009 115.60(13) . 5_676 ?
C008 C007 C009 117.99(13) . 5_676 ?
F002 C008 C007 119.93(13) . . ?
F002 C008 C009 117.42(13) . . ?
C007 C008 C009 122.64(14) . . ?
O004 C009 C007 115.89(13) . 5_676 ?
O004 C009 C008 124.79(14) . . ?
C008 C009 C007 119.32(13) . 5_676 ?
C00B C00A C00E 121.61(14) . . ?
C00B C00A C00H 117.87(14) . . ?
C00H C00A C00E 120.50(14) . . ?
C00A C00B H00B 120.3 . . ?
C00C C00B C00A 119.36(14) . . ?
C00C C00B H00B 120.3 . . ?
N005 C00C C00B 123.00(14) . . ?
N005 C00C H00C 118.5 . . ?
C00B C00C H00C 118.5 . . ?
N005 C00D H00D 118.3 . . ?
N005 C00D C00H 123.44(15) . . ?
C00H C00D H00D 118.3 . . ?
C00F C00E C00A 121.27(15) . . ?
C00F C00E C00I 117.24(15) . . ?
C00I C00E C00A 121.49(15) . . ?
C00E C00F H00F 120.4 . . ?
C00G C00F C00E 119.29(15) . . ?
C00G C00F H00F 120.4 . . ?
N006 C00G C00F 124.27(16) . . ?
N006 C00G H00G 117.9 . . ?
C00F C00G H00G 117.9 . . ?
C00A C00H H00H 120.6 . . ?
C00D C00H C00A 118.88(14) . . ?
C00D C00H H00H 120.6 . . ?
C00E C00I H00I 120.6 . . ?
C00J C00I C00E 118.80(16) . . ?
C00J C00I H00I 120.6 . . ?
N006 C00J C00I 124.60(17) . . ?
N006 C00J H00J 117.7 . . ?
C00I C00J H00J 117.7 . . ?

loop_
_geom_bond_atom_site_label_1
_geom_bond_atom_site_label_2
_geom_bond_distance
_geom_bond_site_symmetry_2
_geom_bond_publ_flag
Fe01 O003 2.0916(11) 2_556 ?
Fe01 O003 2.0916(11) . ?
Fe01 O004 2.1633(11) 5_676 ?
Fe01 O004 2.1633(11) 6_575 ?
Fe01 N005 2.1528(13) 2_556 ?
Fe01 N005 2.1528(13) . ?
F002 C008 1.3581(17) . ?
O003 C007 1.2751(18) . ?
O004 C009 1.2530(18) . ?
N005 C00C 1.349(2) . ?
N005 C00D 1.346(2) . ?
N006 C00G 1.337(2) . ?
N006 C00J 1.336(2) . ?
C007 C008 1.374(2) . ?
C007 C009 1.524(2) 5_676 ?
C008 C009 1.405(2) . ?
C00A C00B 1.396(2) . ?
C00A C00E 1.481(2) . ?
C00A C00H 1.400(2) . ?
C00B H00B 0.9300 . ?
C00B C00C 1.385(2) . ?
C00C H00C 0.9300 . ?
C00D H00D 0.9300 . ?
C00D C00H 1.386(2) . ?
C00E C00F 1.390(2) . ?
C00E C00I 1.394(2) . ?
C00F H00F 0.9300 . ?
C00F C00G 1.382(2) . ?
C00G H00G 0.9300 . ?
C00H H00H 0.9300 . ?
C00I H00I 0.9300 . ?
C00I C00J 1.385(2) . ?
C00J H00J 0.9300 . ?

loop_
_geom_torsion_atom_site_label_1
_geom_torsion_atom_site_label_2
_geom_torsion_atom_site_label_3
_geom_torsion_atom_site_label_4
_geom_torsion
_geom_torsion_site_symmetry_1
_geom_torsion_site_symmetry_2
_geom_torsion_site_symmetry_3
_geom_torsion_site_symmetry_4
_geom_torsion_publ_flag
Fe01 O003 C007 C008 178.45(12) . . . . ?
Fe01 O003 C007 C009 -1.88(16) . . . 5_676 ?
Fe01 O004 C009 C007 1.55(16) 5_676 . . 5_676 ?
Fe01 O004 C009 C008 -177.81(12) 5_676 . . . ?
Fe01 N005 C00C C00B -168.97(12) . . . . ?
Fe01 N005 C00D C00H 169.86(12) . . . . ?
F002 C008 C009 O004 0.9(2) . . . . ?
F002 C008 C009 C007 -178.42(12) . . . 5_676 ?
O003 C007 C008 F002 -1.9(2) . . . . ?
O003 C007 C008 C009 176.94(14) . . . . ?
N005 C00D C00H C00A -1.0(2) . . . . ?
C007 C008 C009 O004 -177.91(14) . . . . ?
C007 C008 C009 C007 2.7(2) . . . 5_676 ?
C009 C007 C008 F002 178.48(12) 5_676 . . . ?
C009 C007 C008 C009 -2.7(2) 5_676 . . . ?
C00A C00B C00C N005 -0.7(2) . . . . ?
C00A C00E C00F C00G 179.68(15) . . . . ?
C00A C00E C00I C00J -179.52(16) . . . . ?
C00B C00A C00E C00F -34.1(2) . . . . ?
C00B C00A C00E C00I 146.61(17) . . . . ?
C00B C00A C00H C00D 2.5(2) . . . . ?
C00C N005 C00D C00H -1.4(2) . . . . ?
C00D N005 C00C C00B 2.3(2) . . . . ?
C00E C00A C00B C00C 176.65(14) . . . . ?
C00E C00A C00H C00D -175.88(14) . . . . ?
C00E C00F C00G N006 0.2(3) . . . . ?
C00E C00I C00J N006 -0.6(3) . . . . ?
C00F C00E C00I C00J 1.1(3) . . . . ?
C00G N006 C00J C00I -0.1(3) . . . . ?
C00H C00A C00B C00C -1.7(2) . . . . ?
C00H C00A C00E C00F 144.22(16) . . . . ?
C00H C00A C00E C00I -35.1(2) . . . . ?
C00I C00E C00F C00G -1.0(2) . . . . ?
C00J N006 C00G C00F 0.3(3) . . . . ?

loop_
_exptl_oxdiff_crystal_face_indexfrac_h
_exptl_oxdiff_crystal_face_indexfrac_k
_exptl_oxdiff_crystal_face_indexfrac_l
_exptl_oxdiff_crystal_face_x
_exptl_oxdiff_crystal_face_y
_exptl_oxdiff_crystal_face_z
2.2170 -0.4376 9.8205 0.4918 -0.3752 -0.7858
-7.2437 3.2846 3.9505 -0.6103 0.4688 -0.6386
-3.1064 -2.0872 9.6920 0.5095 0.2788 -0.8140
-7.1789 -0.2783 7.4061 0.0144 0.6248 -0.7807
-0.0582 -2.4772 -9.6359 0.0102 0.3330 0.9429
-0.6693 2.3081 9.8344 -0.0081 -0.2510 -0.9679
8.2863 1.3043 -4.6970 -0.0207 -0.8514 0.5240
-2.3810 2.3061 -8.9983 -0.7326 0.2599 0.6291
2.7841 -2.6042 8.5550 0.7750 -0.2748 -0.5691
8.5204 -0.5280 1.9225 0.4775 -0.8779 0.0353
2.2344 5.1680 -5.6211 -0.8356 -0.4552 0.3077
